data_7125720
loop_
_publ_author_name
'Zhang, Jin'
'Yao, Wan-Wan'
'Sang, Lei'
'Pan, Xue-Wei'
'Wang, Xiao-Zu'
'Liu, Wen-Long'
'Wang, Lifeng'
'Ren, Xiao-Ming'

_publ_section_title
;
 Multi-step structural phase transitions with novel symmetry breaking and
 inverse symmetry breaking characteristics in a
 [Ag<sub>4</sub>I<sub>6</sub>]<sup>2-</sup> cluster hybrid crystal.
;
_journal_issue 3
_journal_name_full 'Chemical communications (Cambridge, England)'
_journal_page_first 462
_journal_page_last 465
_journal_paper_doi 10.1039/c9cc08394d
_journal_volume 56
_journal_year 2020
_chemical_formula_moiety '2(C9 H19 Ag2 I3 N2)'
_chemical_formula_sum 'C18 H38 Ag4 I6 N4'
_chemical_formula_weight 1503.40
_space_group_crystal_system monoclinic
_space_group_IT_number 14
_space_group_name_Hall '-P 2ybc'
_space_group_name_H-M_alt 'P 1 21/c 1'
_atom_sites_solution_hydrogens mixed
_atom_sites_solution_primary iterative
_audit_creation_date 2019-11-21
_audit_creation_method
;
Olex2 1.3
(compiled 2019.09.11 svn.r3662 for OlexSys, GUI svn.r5938)
;
_audit_update_record
;
2019-11-22 deposited with the CCDC.	2019-12-03 downloaded from the CCDC.
;
_cell_angle_alpha 90
_cell_angle_beta 90.269(2)
_cell_angle_gamma 90
_cell_formula_units_Z 4
_cell_length_a 15.0205(8)
_cell_length_b 15.0458(10)
_cell_length_c 15.0407(10)
_cell_measurement_reflns_used 9962
_cell_measurement_temperature 323(2)
_cell_measurement_theta_max 25.08
_cell_measurement_theta_min 2.35
_cell_volume 3399.1(4)
_computing_cell_refinement 'Bruker SAINT'
_computing_data_collection 'Bruker APEX2'
_computing_data_reduction 'Bruker SAINT'
_computing_molecular_graphics 'Olex2 1.3 (Dolomanov et al., 2009)'
_computing_publication_material 'Olex2 1.3 (Dolomanov et al., 2009)'
_computing_structure_refinement 'ShelXL 2014/7 (Sheldrick, 2015)'
_computing_structure_solution 'olex2.solve 1.3 (Bourhis et al., 2015)'
_diffrn_ambient_temperature 323.15
_diffrn_measured_fraction_theta_full 0.983
_diffrn_measured_fraction_theta_max 0.983
_diffrn_measurement_device_type 'Bruker APEX-II CCD'
_diffrn_measurement_method '\f and \w scans'
_diffrn_radiation_type MoK\a
_diffrn_radiation_wavelength 0.71073
_diffrn_reflns_av_R_equivalents 0.0596
_diffrn_reflns_av_unetI/netI 0.0442
_diffrn_reflns_Laue_measured_fraction_full 0.983
_diffrn_reflns_Laue_measured_fraction_max 0.983
_diffrn_reflns_limit_h_max 16
_diffrn_reflns_limit_h_min -17
_diffrn_reflns_limit_k_max 17
_diffrn_reflns_limit_k_min -15
_diffrn_reflns_limit_l_max 17
_diffrn_reflns_limit_l_min -12
_diffrn_reflns_number 28919
_diffrn_reflns_point_group_measured_fraction_full 0.983
_diffrn_reflns_point_group_measured_fraction_max 0.983
_diffrn_reflns_theta_full 25.000
_diffrn_reflns_theta_max 25.000
_diffrn_reflns_theta_min 1.356
_exptl_absorpt_coefficient_mu 7.735
_exptl_absorpt_correction_T_max 0.7456
_exptl_absorpt_correction_T_min 0.5671
_exptl_absorpt_correction_type multi-scan
_exptl_absorpt_process_details sadabs
_exptl_crystal_colour 'clear light colourless'
_exptl_crystal_colour_lustre clear
_exptl_crystal_colour_modifier light
_exptl_crystal_colour_primary colourless
_exptl_crystal_density_diffrn 2.938
_exptl_crystal_description irregular
_exptl_crystal_F_000 2720
_exptl_crystal_size_max 0.08
_exptl_crystal_size_mid 0.06
_exptl_crystal_size_min 0.05
_refine_diff_density_max 1.566
_refine_diff_density_min -1.041
_refine_diff_density_rms 0.296
_refine_ls_extinction_coef 21308(500)
_refine_ls_extinction_expression Fc^*^=kFc[1+0.001xFc^2^\l^3^/sin(2\q)]^-1/4^
_refine_ls_extinction_method 'SHELXL-2014/7 (Sheldrick 2014'
_refine_ls_goodness_of_fit_ref 1.010
_refine_ls_hydrogen_treatment constr
_refine_ls_matrix_type full
_refine_ls_number_parameters 290
_refine_ls_number_reflns 5862
_refine_ls_number_restraints 259
_refine_ls_restrained_S_all 0.990
_refine_ls_R_factor_all 0.1774
_refine_ls_R_factor_gt 0.1746
_refine_ls_shift/su_max 0.004
_refine_ls_shift/su_mean 0.000
_refine_ls_structure_factor_coef Fsqd
_refine_ls_weighting_details 'w=1/[\s^2^(Fo^2^)+(0.0200P)^2^+150.0000P] where P=(Fo^2^+2Fc^2^)/3'
_refine_ls_weighting_scheme calc
_refine_ls_wR_factor_gt 0.2956
_refine_ls_wR_factor_ref 0.2958
_reflns_Friedel_coverage 0.000
_reflns_number_gt 5133
_reflns_number_total 5862
_reflns_threshold_expression 'I > 2\s(I)'
_cod_data_source_file c9cc08394d2.cif
_cod_data_source_block p2_a
_cod_database_code 7125720
_shelx_shelxl_version_number 2014/7
_shelx_space_group_comment
;
The symmetry employed for this shelxl refinement is uniquely defined
by the following loop, which should always be used as a source of
symmetry information in preference to the above space-group names.
They are only intended as comments.
;
_shelx_estimated_absorpt_t_max 0.698
_shelx_estimated_absorpt_t_min 0.577
_olex2_refinement_description
;
1. Fixed Uiso
 At 1.2 times of:
  All C(H,H) groups
 At 1.5 times of:
  All C(H,H,H) groups
2. Restrained distances
 C1-C2 = C3-C4 = C5-C6 = C7-C8 = C9-C10 = C11-C12
 1.53 with sigma of 0.01
 N1-C1 = N1-C3 = N1-C5 = N2-C2 = N2-C4 = N2-C6 = C13-N2 = C16-N4
 1.5 with sigma of 0.01
 N3-C7 = N3-C9 = N3-C11 = N4-C8 = N4-C10 = N4-C12
 1.5 with sigma of 0.01
 C13-C14 = C14-C15 = C16-C17 = C17-C18
 1.55 with sigma of 0.01
 N1-N2 = N3-N4
 2.58 with sigma of 0.01
 N1-C2 = N1-C4 = N1-C6 = N2-C3 = N2-C5 = N2-C1
 2.45 with sigma of 0.01
 N4-C9 = N4-C7 = N4-C11 = N3-C8 = N3-C10 = N3-C12
 2.45 with sigma of 0.01
 C1-C3 = C3-C5 = C5-C1 = C2-C4 = C4-C6 = C6-C2
 2.42 with sigma of 0.01
 C7-C9 = C9-C11 = C11-C7 = C8-C10 = C10-C12 = C12-C8
 2.42 with sigma of 0.01
 N2-C14 = C13-C15 = N4-C17 = C16-C18
 2.42 with sigma of 0.01
3. Rigid bond restraints
 N1, N2, C1, C2, C3, C4, C5, C6, C13, C14, C15
 with sigma for 1-2 distances of 0.01 and sigma for 1-3 distances of 0.01
 N3, N4, C7, C8, C9, C10, C11, C12, C16, C17, C18
 with sigma for 1-2 distances of 0.01 and sigma for 1-3 distances of 0.01
4. Uiso/Uaniso restraints and constraints
N1 \\sim N2 \\sim C1 \\sim C2 \\sim C3 \\sim C4 \\sim C5 \\sim C6 \\sim C13
\\sim C14 \\sim C15: within 2A with sigma of 0.01 and sigma for terminal atoms
of 0.02 within 2A
N3 \\sim N4 \\sim C7 \\sim C8 \\sim C9 \\sim C10 \\sim C11 \\sim C12 \\sim C16
\\sim C17 \\sim C18: within 2A with sigma of 0.01 and sigma for terminal atoms
of 0.02 within 2A
5.a Riding coordinates:
 C15(H15A,H15B,H15C), C17(H17A,H17B)
5.b Secondary CH2 refined with riding coordinates:
 C1(H1A,H1B), C2(H2A,H2B), C3(H3A,H3B), C4(H4A,H4B), C5(H5A,H5B), C6(H6A,H6B),
 C13(H13A,H13B), C14(H14A,H14B), C7(H7A,H7B), C8(H8A,H8B), C9(H9A,H9B),
 C10(H10A,H10B), C11(H11A,H11B), C12(H12A,H12B), C16(H16A,H16B)
5.c Me refined with riding coordinates:
 C18(H18A,H18B,H18C)
;
_olex2_submission_special_instructions 'No special instructions were received'

loop_
_space_group_symop_operation_xyz
'x, y, z'
'-x, y+1/2, -z+1/2'
'-x, -y, -z'
'x, -y-1/2, z-1/2'

loop_
_atom_site_label
_atom_site_type_symbol
_atom_site_fract_x
_atom_site_fract_y
_atom_site_fract_z
_atom_site_U_iso_or_equiv
_atom_site_adp_type
_atom_site_occupancy
_atom_site_site_symmetry_order
_atom_site_calc_flag
_atom_site_refinement_flags_posn
_atom_site_refinement_flags_adp
I1 I 0.5353(4) 0.7625(4) 0.5439(4) 0.180(2) Uani 1 1 d . .
I2 I 0.4636(4) 0.9618(5) 0.3289(4) 0.190(3) Uani 1 1 d . .
I3 I 0.2647(4) 0.9693(4) 0.5448(4) 0.181(2) Uani 1 1 d . .
Ag1 Ag 0.6124(5) 0.8904(5) 0.4246(5) 0.190(3) Uani 1 1 d . .
Ag2 Ag 0.4437(6) 0.9255(5) 0.5291(6) 0.208(3) Uani 1 1 d . .
N1 N 0.700(2) 0.802(2) 0.315(2) 0.194(11) Uani 1 1 d D U
N2 N 0.7944(19) 0.705(2) 0.213(2) 0.194(11) Uani 1 1 d D U
C1 C 0.6453(17) 0.729(3) 0.275(3) 0.194(11) Uani 1 1 d D U
H1A H 0.6056 0.7528 0.2301 0.232 Uiso 1 1 calc R U
H1B H 0.6094 0.7010 0.3208 0.232 Uiso 1 1 calc R U
C2 C 0.708(2) 0.661(2) 0.234(3) 0.194(11) Uani 1 1 d D U
H2A H 0.7180 0.6125 0.2754 0.233 Uiso 1 1 calc R U
H2B H 0.6815 0.6369 0.1803 0.233 Uiso 1 1 calc R U
C3 C 0.776(3) 0.761(3) 0.3648(16) 0.194(11) Uani 1 1 d D U
H3A H 0.7537 0.7143 0.4031 0.233 Uiso 1 1 calc R U
H3B H 0.8045 0.8057 0.4018 0.233 Uiso 1 1 calc R U
C4 C 0.8419(19) 0.723(3) 0.299(3) 0.194(11) Uani 1 1 d D U
H4A H 0.8898 0.7655 0.2892 0.233 Uiso 1 1 calc R U
H4B H 0.8673 0.6688 0.3219 0.233 Uiso 1 1 calc R U
C5 C 0.737(3) 0.8560(19) 0.240(3) 0.193(11) Uani 1 1 d D U
H5A H 0.7841 0.8945 0.2622 0.231 Uiso 1 1 calc R U
H5B H 0.6908 0.8928 0.2143 0.231 Uiso 1 1 calc R U
C6 C 0.774(3) 0.793(3) 0.1703(19) 0.193(11) Uani 1 1 d D U
H6A H 0.7307 0.7852 0.1229 0.231 Uiso 1 1 calc R U
H6B H 0.8277 0.8180 0.1449 0.231 Uiso 1 1 calc R U
C13 C 0.826(2) 0.634(3) 0.150(4) 0.196(11) Uani 1 1 d D U
H13A H 0.8038 0.6442 0.0906 0.235 Uiso 1 1 calc R U
H13B H 0.8067 0.5759 0.1701 0.235 Uiso 1 1 calc R U
C14 C 0.929(2) 0.641(4) 0.153(4) 0.199(12) Uani 1 1 d D U
H14A H 0.9524 0.6308 0.2124 0.239 Uiso 1 1 calc R U
H14B H 0.9495 0.6985 0.1320 0.239 Uiso 1 1 calc R U
C15 C 0.957(3) 0.565(4) 0.088(4) 0.206(15) Uani 1 1 d D U
H15A H 0.9082 0.5496 0.0504 0.310 Uiso 1 1 d R U
H15B H 0.9752 0.5143 0.1225 0.310 Uiso 1 1 d R U
H15C H 1.0065 0.5847 0.0524 0.310 Uiso 1 1 d R U
I4 I 0.2349(4) 0.4718(4) 0.5357(4) 0.193(3) Uani 1 1 d . .
I5 I 0.0307(4) 0.6862(6) 0.4649(4) 0.224(4) Uani 1 1 d . .
I6 I 0.0329(4) 0.4528(5) 0.2664(4) 0.190(3) Uani 1 1 d . .
Ag3 Ag 0.1049(5) 0.5853(6) 0.6127(5) 0.208(3) Uani 1 1 d . .
Ag4 Ag 0.0741(6) 0.4746(7) 0.4466(6) 0.245(4) Uani 1 1 d . .
N3 N 0.197(3) 0.691(3) 0.703(3) 0.224(13) Uani 1 1 d D U
N4 N 0.293(2) 0.796(2) 0.797(2) 0.223(13) Uani 1 1 d D U
C7 C 0.273(3) 0.727(4) 0.650(2) 0.222(13) Uani 1 1 d D U
H7A H 0.2515 0.7702 0.6076 0.267 Uiso 1 1 calc R U
H7B H 0.3015 0.6789 0.6181 0.267 Uiso 1 1 calc R U
C8 C 0.340(2) 0.770(3) 0.713(3) 0.223(13) Uani 1 1 d D U
H8A H 0.3875 0.7290 0.7266 0.267 Uiso 1 1 calc R U
H8B H 0.3651 0.8225 0.6854 0.267 Uiso 1 1 calc R U
C9 C 0.143(2) 0.769(3) 0.736(4) 0.223(13) Uani 1 1 d D U
H9A H 0.1033 0.7492 0.7822 0.267 Uiso 1 1 calc R U
H9B H 0.1081 0.7930 0.6875 0.267 Uiso 1 1 calc R U
C10 C 0.207(3) 0.839(2) 0.772(3) 0.222(13) Uani 1 1 d D U
H10A H 0.2169 0.8842 0.7270 0.267 Uiso 1 1 calc R U
H10B H 0.1806 0.8675 0.8234 0.267 Uiso 1 1 calc R U
C11 C 0.234(4) 0.644(2) 0.782(3) 0.223(13) Uani 1 1 d D U
H11A H 0.2810 0.6035 0.7641 0.268 Uiso 1 1 calc R U
H11B H 0.1880 0.6098 0.8113 0.268 Uiso 1 1 calc R U
C12 C 0.272(4) 0.712(3) 0.847(2) 0.223(13) Uani 1 1 d D U
H12A H 0.2290 0.7248 0.8931 0.268 Uiso 1 1 calc R U
H12B H 0.3257 0.6895 0.8747 0.268 Uiso 1 1 calc R U
C16 C 0.340(5) 0.848(3) 0.868(2) 0.227(13) Uani 1 1 d D U
H16A H 0.3940 0.8179 0.8876 0.272 Uiso 1 1 calc R U
H16B H 0.3021 0.8569 0.9195 0.272 Uiso 1 1 calc R U
C17 C 0.363(3) 0.9384(16) 0.825(3) 0.229(14) Uani 1 1 d D U
H17A H 0.3318 0.9871 0.8530 0.275 Uiso 1 1 d R U
H17B H 0.3493 0.9380 0.7619 0.275 Uiso 1 1 d R U
C18 C 0.465(3) 0.946(5) 0.840(5) 0.235(16) Uani 1 1 d D U
H18A H 0.4864 1.0009 0.8154 0.353 Uiso 1 1 calc R U
H18B H 0.4776 0.9454 0.9032 0.353 Uiso 1 1 calc R U
H18C H 0.4947 0.8971 0.8125 0.353 Uiso 1 1 calc R U

loop_
_atom_site_aniso_label
_atom_site_aniso_U_11
_atom_site_aniso_U_22
_atom_site_aniso_U_33
_atom_site_aniso_U_23
_atom_site_aniso_U_13
_atom_site_aniso_U_12
I1 0.170(5) 0.193(6) 0.178(5) 0.002(4) -0.004(4) 0.011(4)
I2 0.173(5) 0.202(6) 0.193(6) -0.009(5) -0.008(4) -0.003(4)
I3 0.179(5) 0.180(5) 0.183(5) -0.004(4) 0.004(4) -0.010(4)
Ag1 0.176(6) 0.176(6) 0.218(7) -0.034(5) 0.019(5) 0.006(5)
Ag2 0.223(8) 0.171(6) 0.229(8) 0.012(6) 0.039(6) 0.012(6)
N1 0.19(2) 0.27(3) 0.127(18) -0.002(18) 0.050(15) 0.05(2)
N2 0.18(2) 0.27(3) 0.128(17) -0.001(17) 0.046(15) 0.05(2)
C1 0.19(2) 0.27(3) 0.127(18) -0.001(18) 0.047(15) 0.05(2)
C2 0.19(2) 0.27(3) 0.126(18) -0.001(18) 0.047(15) 0.05(2)
C3 0.18(2) 0.27(3) 0.129(18) -0.002(18) 0.050(15) 0.05(2)
C4 0.18(2) 0.27(3) 0.129(18) -0.001(18) 0.049(15) 0.05(2)
C5 0.18(2) 0.27(3) 0.125(18) -0.004(18) 0.049(16) 0.05(2)
C6 0.18(2) 0.27(3) 0.126(18) -0.004(18) 0.046(15) 0.05(2)
C13 0.19(2) 0.27(3) 0.131(18) 0.002(18) 0.050(16) 0.06(2)
C14 0.19(2) 0.27(3) 0.14(2) 0.01(2) 0.054(18) 0.05(2)
C15 0.19(3) 0.28(4) 0.15(3) 0.01(2) 0.07(2) 0.05(3)
I4 0.205(6) 0.190(6) 0.183(5) 0.012(4) -0.004(4) 0.015(5)
I5 0.176(5) 0.344(10) 0.152(5) 0.020(6) 0.005(4) 0.015(6)
I6 0.157(5) 0.226(7) 0.188(5) -0.001(5) 0.006(4) -0.008(4)
Ag3 0.174(6) 0.252(9) 0.199(7) -0.027(6) -0.004(5) -0.020(6)
Ag4 0.197(7) 0.300(11) 0.238(9) -0.059(8) -0.016(6) 0.000(8)
N3 0.22(3) 0.23(3) 0.22(3) -0.09(2) -0.06(2) -0.05(2)
N4 0.22(3) 0.23(3) 0.22(3) -0.09(2) -0.06(2) -0.05(2)
C7 0.22(3) 0.23(3) 0.22(3) -0.09(2) -0.06(2) -0.05(2)
C8 0.22(3) 0.23(3) 0.22(3) -0.09(2) -0.06(2) -0.05(2)
C9 0.22(3) 0.23(3) 0.22(3) -0.09(2) -0.06(2) -0.05(2)
C10 0.22(3) 0.23(3) 0.22(3) -0.09(2) -0.06(2) -0.05(2)
C11 0.22(3) 0.23(3) 0.22(3) -0.09(2) -0.06(2) -0.05(2)
C12 0.22(3) 0.23(3) 0.22(3) -0.09(2) -0.06(2) -0.05(2)
C16 0.22(3) 0.23(3) 0.22(3) -0.10(2) -0.06(2) -0.06(2)
C17 0.23(3) 0.23(3) 0.23(3) -0.10(2) -0.06(2) -0.06(2)
C18 0.23(3) 0.24(3) 0.24(3) -0.09(3) -0.06(3) -0.06(3)

loop_
_atom_type_symbol
_atom_type_description
_atom_type_scat_dispersion_real
_atom_type_scat_dispersion_imag
_atom_type_scat_source
C C 0.0033 0.0016 'International Tables Vol C Tables 4.2.6.8 and 6.1.1.4'
H H 0.0000 0.0000 'International Tables Vol C Tables 4.2.6.8 and 6.1.1.4'
N N 0.0061 0.0033 'International Tables Vol C Tables 4.2.6.8 and 6.1.1.4'
Ag Ag -0.8971 1.1015 'International Tables Vol C Tables 4.2.6.8 and 6.1.1.4'
I I -0.4742 1.8119 'International Tables Vol C Tables 4.2.6.8 and 6.1.1.4'

loop_
_geom_angle_atom_site_label_1
_geom_angle_atom_site_label_2
_geom_angle_atom_site_label_3
_geom_angle
_geom_angle_site_symmetry_1
_geom_angle_site_symmetry_3
Ag2 I1 Ag1 64.3(3) . .
Ag1 I2 Ag2 61.3(3) . .
Ag1 I2 Ag2 60.3(2) . 3_676
Ag2 I2 Ag2 57.4(3) 3_676 .
Ag2 I3 Ag1 64.0(3) . 3_676
I1 Ag1 Ag2 56.9(2) . .
I1 Ag1 Ag2 111.2(3) . 3_676
I2 Ag1 I1 104.4(3) . .
I2 Ag1 Ag2 63.1(3) . 3_676
I2 Ag1 Ag2 62.8(2) . .
I3 Ag1 I1 131.3(3) 3_676 .
I3 Ag1 I2 107.9(3) 3_676 .
I3 Ag1 Ag2 57.0(2) 3_676 3_676
I3 Ag1 Ag2 109.3(3) 3_676 .
Ag2 Ag1 Ag2 58.6(3) 3_676 .
N1 Ag1 I1 105.7(9) . .
N1 Ag1 I2 106.2(9) . .
N1 Ag1 I3 99.1(10) . 3_676
N1 Ag1 Ag2 151.5(10) . .
N1 Ag1 Ag2 143.1(9) . 3_676
I1 Ag2 I2 100.5(3) . .
I1 Ag2 I2 101.9(3) . 3_676
I1 Ag2 Ag1 58.8(2) . .
I1 Ag2 Ag1 158.2(4) . 3_676
I1 Ag2 Ag2 113.9(4) . 3_676
I2 Ag2 I2 122.6(3) 3_676 .
I3 Ag2 I1 132.1(3) . .
I3 Ag2 I2 98.1(3) . .
I3 Ag2 I2 104.3(3) . 3_676
I3 Ag2 Ag1 153.6(4) . .
I3 Ag2 Ag1 59.0(2) . 3_676
I3 Ag2 Ag2 113.7(4) . 3_676
Ag1 Ag2 I2 55.8(2) . .
Ag1 Ag2 I2 56.6(2) 3_676 3_676
Ag1 Ag2 I2 94.6(3) . 3_676
Ag1 Ag2 I2 95.3(3) 3_676 .
Ag1 Ag2 Ag1 121.4(3) 3_676 .
Ag2 Ag2 I2 61.0(3) 3_676 .
Ag2 Ag2 I2 61.6(3) 3_676 3_676
Ag2 Ag2 Ag1 61.6(3) 3_676 3_676
Ag2 Ag2 Ag1 59.7(3) 3_676 .
C1 N1 Ag1 111.7(19) . .
C3 N1 Ag1 107(2) . .
C3 N1 C1 107.9(8) . .
C3 N1 C5 108.1(8) . .
C5 N1 Ag1 114.4(19) . .
C5 N1 C1 107.4(7) . .
C2 N2 C4 107.7(7) . .
C2 N2 C13 95(2) . .
C4 N2 C13 121(2) . .
C6 N2 C2 108.0(7) . .
C6 N2 C4 107.7(7) . .
C6 N2 C13 115(4) . .
N1 C1 H1A 109.9 . .
N1 C1 H1B 109.9 . .
N1 C1 C2 108.8(7) . .
H1A C1 H1B 108.3 . .
C2 C1 H1A 109.9 . .
C2 C1 H1B 109.9 . .
N2 C2 C1 109.1(7) . .
N2 C2 H2A 109.9 . .
N2 C2 H2B 109.9 . .
C1 C2 H2A 109.9 . .
C1 C2 H2B 109.9 . .
H2A C2 H2B 108.3 . .
N1 C3 H3A 109.8 . .
N1 C3 H3B 109.8 . .
N1 C3 C4 109.3(7) . .
H3A C3 H3B 108.3 . .
C4 C3 H3A 109.8 . .
C4 C3 H3B 109.8 . .
N2 C4 C3 108.8(7) . .
N2 C4 H4A 109.9 . .
N2 C4 H4B 109.9 . .
C3 C4 H4A 109.9 . .
C3 C4 H4B 109.9 . .
H4A C4 H4B 108.3 . .
N1 C5 H5A 109.9 . .
N1 C5 H5B 109.9 . .
N1 C5 C6 109.1(7) . .
H5A C5 H5B 108.3 . .
C6 C5 H5A 109.9 . .
C6 C5 H5B 109.9 . .
N2 C6 C5 109.2(7) . .
N2 C6 H6A 109.8 . .
N2 C6 H6B 109.8 . .
C5 C6 H6A 109.8 . .
C5 C6 H6B 109.8 . .
H6A C6 H6B 108.3 . .
N2 C13 H13A 110.8 . .
N2 C13 H13B 110.8 . .
N2 C13 C14 104.8(9) . .
H13A C13 H13B 108.9 . .
C14 C13 H13A 110.8 . .
C14 C13 H13B 110.8 . .
C13 C14 H14A 111.4 . .
C13 C14 H14B 111.4 . .
C13 C14 C15 102.0(9) . .
H14A C14 H14B 109.2 . .
C15 C14 H14A 111.4 . .
C15 C14 H14B 111.4 . .
C14 C15 H15A 109.8 . .
C14 C15 H15B 108.9 . .
C14 C15 H15C 109.7 . .
H15A C15 H15B 109.5 . .
H15A C15 H15C 109.5 . .
H15B C15 H15C 109.5 . .
Ag4 I4 Ag3 65.6(3) . .
Ag3 I5 Ag4 58.6(3) . .
Ag3 I5 Ag4 58.1(3) . 3_566
Ag4 I5 Ag4 52.6(3) 3_566 .
Ag4 I6 Ag3 63.8(3) . 3_566
I4 Ag3 I5 105.3(3) . .
I4 Ag3 Ag4 55.8(3) . .
I4 Ag3 Ag4 108.5(4) . 3_566
I5 Ag3 Ag4 66.5(3) . .
I5 Ag3 Ag4 65.5(3) . 3_566
I6 Ag3 I4 130.3(4) 3_566 .
I6 Ag3 I5 108.6(3) 3_566 .
I6 Ag3 Ag4 57.7(3) 3_566 3_566
I6 Ag3 Ag4 108.0(3) 3_566 .
Ag4 Ag3 Ag4 56.8(3) 3_566 .
N3 Ag3 I4 103.0(11) . .
N3 Ag3 I5 106.9(11) . .
N3 Ag3 I6 100.6(11) . 3_566
N3 Ag3 Ag4 151.3(11) . .
N3 Ag3 Ag4 148.4(11) . 3_566
I4 Ag4 I5 102.6(4) . 3_566
I4 Ag4 I5 98.6(3) . .
I4 Ag4 I6 131.2(4) . .
I4 Ag4 Ag3 58.6(3) . .
I4 Ag4 Ag3 158.7(5) . 3_566
I4 Ag4 Ag4 114.4(5) . 3_566
I5 Ag4 I5 127.4(3) 3_566 .
I6 Ag4 I5 98.8(4) . .
I6 Ag4 I5 102.1(3) . 3_566
I6 Ag4 Ag3 58.5(3) . 3_566
I6 Ag4 Ag3 153.3(5) . .
I6 Ag4 Ag4 114.0(5) . 3_566
Ag3 Ag4 I5 98.1(3) 3_566 .
Ag3 Ag4 I5 54.9(3) . .
Ag3 Ag4 I5 56.3(3) 3_566 3_566
Ag3 Ag4 I5 98.4(3) . 3_566
Ag3 Ag4 Ag3 123.2(3) 3_566 .
Ag4 Ag4 I5 65.2(4) 3_566 3_566
Ag4 Ag4 I5 62.2(4) 3_566 .
Ag4 Ag4 Ag3 60.4(3) 3_566 .
Ag4 Ag4 Ag3 62.8(3) 3_566 3_566
C7 N3 Ag3 111(2) . .
C7 N3 C9 107.9(8) . .
C7 N3 C11 107.8(8) . .
C9 N3 Ag3 112(2) . .
C11 N3 Ag3 110(2) . .
C11 N3 C9 107.7(8) . .
C8 N4 C16 121(3) . .
C10 N4 C8 107.8(8) . .
C10 N4 C16 111(4) . .
C12 N4 C8 107.6(7) . .
C12 N4 C10 107.9(8) . .
C12 N4 C16 101(2) . .
N3 C7 H7A 109.8 . .
N3 C7 H7B 109.8 . .
N3 C7 C8 109.3(7) . .
H7A C7 H7B 108.3 . .
C8 C7 H7A 109.8 . .
C8 C7 H7B 109.8 . .
N4 C8 C7 109.0(7) . .
N4 C8 H8A 109.9 . .
N4 C8 H8B 109.9 . .
C7 C8 H8A 109.9 . .
C7 C8 H8B 109.9 . .
H8A C8 H8B 108.3 . .
N3 C9 H9A 109.9 . .
N3 C9 H9B 109.9 . .
N3 C9 C10 109.0(7) . .
H9A C9 H9B 108.3 . .
C10 C9 H9A 109.9 . .
C10 C9 H9B 109.9 . .
N4 C10 C9 109.1(7) . .
N4 C10 H10A 109.9 . .
N4 C10 H10B 109.9 . .
C9 C10 H10A 109.9 . .
C9 C10 H10B 109.9 . .
H10A C10 H10B 108.3 . .
N3 C11 H11A 109.9 . .
N3 C11 H11B 109.9 . .
N3 C11 C12 109.0(7) . .
H11A C11 H11B 108.3 . .
C12 C11 H11A 109.9 . .
C12 C11 H11B 109.9 . .
N4 C12 C11 109.2(7) . .
N4 C12 H12A 109.8 . .
N4 C12 H12B 109.8 . .
C11 C12 H12A 109.8 . .
C11 C12 H12B 109.8 . .
H12A C12 H12B 108.3 . .
N4 C16 H16A 110.7 . .
N4 C16 H16B 110.7 . .
N4 C16 C17 105.2(9) . .
H16A C16 H16B 108.8 . .
C17 C16 H16A 110.7 . .
C17 C16 H16B 110.7 . .
C16 C17 H17A 111.6 . .
C16 C17 H17B 111.2 . .
C16 C17 C18 102.9(9) . .
H17A C17 H17B 109.1 . .
C18 C17 H17A 111.0 . .
C18 C17 H17B 110.9 . .
C17 C18 H18A 109.5 . .
C17 C18 H18B 109.5 . .
C17 C18 H18C 109.5 . .
H18A C18 H18B 109.5 . .
H18A C18 H18C 109.5 . .
H18B C18 H18C 109.5 . .

loop_
_geom_bond_atom_site_label_1
_geom_bond_atom_site_label_2
_geom_bond_distance
_geom_bond_site_symmetry_2
I1 Ag1 2.878(10) .
I1 Ag2 2.820(10) .
I2 Ag1 2.861(10) .
I2 Ag2 3.058(11) 3_676
I2 Ag2 3.076(10) .
I3 Ag1 2.840(10) 3_676
I3 Ag2 2.779(10) .
Ag1 I3 2.840(10) 3_676
Ag1 Ag2 3.034(11) .
Ag1 Ag2 2.978(10) 3_676
Ag1 N1 2.49(2) .
Ag2 I2 3.058(11) 3_676
Ag2 Ag1 2.978(10) 3_676
Ag2 Ag2 2.944(16) 3_676
N1 C1 1.500(9) .
N1 C3 1.493(9) .
N1 C5 1.497(9) .
N2 C2 1.497(9) .
N2 C4 1.500(9) .
N2 C6 1.496(9) .
N2 C13 1.505(10) .
C1 H1A 0.9700 .
C1 H1B 0.9700 .
C1 C2 1.523(9) .
C2 H2A 0.9700 .
C2 H2B 0.9700 .
C3 H3A 0.9700 .
C3 H3B 0.9700 .
C3 C4 1.521(9) .
C4 H4A 0.9700 .
C4 H4B 0.9700 .
C5 H5A 0.9700 .
C5 H5B 0.9700 .
C5 C6 1.522(9) .
C6 H6A 0.9700 .
C6 H6B 0.9700 .
C13 H13A 0.9700 .
C13 H13B 0.9700 .
C13 C14 1.554(10) .
C14 H14A 0.9700 .
C14 H14B 0.9700 .
C14 C15 1.558(10) .
C15 H15A 0.9601 .
C15 H15B 0.9600 .
C15 H15C 0.9600 .
I4 Ag3 2.844(11) .
I4 Ag4 2.757(11) .
I5 Ag3 2.910(11) .
I5 Ag4 3.182(14) 3_566
I5 Ag4 3.262(14) .
I6 Ag3 2.821(10) 3_566
I6 Ag4 2.796(11) .
Ag3 I6 2.821(10) 3_566
Ag3 Ag4 2.969(11) 3_566
Ag3 Ag4 3.037(12) .
Ag3 N3 2.50(2) .
Ag4 I5 3.181(14) 3_566
Ag4 Ag3 2.969(11) 3_566
Ag4 Ag4 2.856(18) 3_566
N3 C7 1.493(9) .
N3 C9 1.498(9) .
N3 C11 1.498(9) .
N4 C8 1.499(9) .
N4 C10 1.496(9) .
N4 C12 1.496(9) .
N4 C16 1.506(10) .
C7 H7A 0.9700 .
C7 H7B 0.9700 .
C7 C8 1.521(9) .
C8 H8A 0.9700 .
C8 H8B 0.9700 .
C9 H9A 0.9700 .
C9 H9B 0.9700 .
C9 C10 1.522(9) .
C10 H10A 0.9700 .
C10 H10B 0.9700 .
C11 H11A 0.9700 .
C11 H11B 0.9700 .
C11 C12 1.521(9) .
C12 H12A 0.9700 .
C12 H12B 0.9700 .
C16 H16A 0.9700 .
C16 H16B 0.9700 .
C16 C17 1.545(10) .
C17 H17A 0.9701 .
C17 H17B 0.9699 .
C17 C18 1.552(10) .
C18 H18A 0.9600 .
C18 H18B 0.9600 .
C18 H18C 0.9600 .

loop_
_geom_torsion_atom_site_label_1
_geom_torsion_atom_site_label_2
_geom_torsion_atom_site_label_3
_geom_torsion_atom_site_label_4
_geom_torsion
Ag1 N1 C1 C2 -162(3)
Ag1 N1 C3 C4 -168(3)
Ag1 N1 C5 C6 -170(3)
N1 C1 C2 N2 -24(3)
N1 C3 C4 N2 -23(3)
N1 C5 C6 N2 -22(3)
N2 C13 C14 C15 179(5)
C1 N1 C3 C4 71.6(18)
C1 N1 C5 C6 -45(2)
C2 N2 C4 C3 -45(2)
C2 N2 C6 C5 71.0(18)
C2 N2 C13 C14 -154(4)
C3 N1 C1 C2 -44(2)
C3 N1 C5 C6 70.9(18)
C4 N2 C2 C1 71.9(17)
C4 N2 C6 C5 -45(2)
C4 N2 C13 C14 -40(6)
C5 N1 C1 C2 72.2(17)
C5 N1 C3 C4 -44(2)
C6 N2 C2 C1 -44(2)
C6 N2 C4 C3 71.7(18)
C6 N2 C13 C14 93(4)
C13 N2 C2 C1 -163(4)
C13 N2 C4 C3 -152(4)
C13 N2 C6 C5 176(3)
Ag3 N3 C7 C8 -165(3)
Ag3 N3 C9 C10 -168(3)
Ag3 N3 C11 C12 -167(3)
N3 C7 C8 N4 -23(3)
N3 C9 C10 N4 -23(3)
N3 C11 C12 N4 -23(3)
N4 C16 C17 C18 -126(5)
C7 N3 C9 C10 -45(2)
C7 N3 C11 C12 71.2(19)
C8 N4 C10 C9 71.3(19)
C8 N4 C12 C11 -45(2)
C8 N4 C16 C17 63(5)
C9 N3 C7 C8 71.3(19)
C9 N3 C11 C12 -45(2)
C10 N4 C8 C7 -45(2)
C10 N4 C12 C11 71.2(19)
C10 N4 C16 C17 -65(5)
C11 N3 C7 C8 -45(2)
C11 N3 C9 C10 71.5(19)
C12 N4 C8 C7 71.3(19)
C12 N4 C10 C9 -45(2)
C12 N4 C16 C17 -179(4)
C16 N4 C8 C7 -174(4)
C16 N4 C10 C9 -154(3)
C16 N4 C12 C11 -172(5)
